data_7245041
loop_
_publ_author_name
'Julve, Miguel'
'El Alouani Dahmouni, Nadia'
'Switlicka, Anna'
'Machura, B.'
'Moliner, Fernando Nicol\'as'
'Rabelo, Renato'
'Ruiz-Garcia, Rafael'
'Stiriba, Salah-Eddine'
'Cano, Joan'

_publ_section_title
;
 Bulky countercation effects on the crystal packing of anionic
 dithiooxalato-containing Ni(II), Pd(II) and Pt(II) complexes:
 spectroscopic-redox correlations
;
_journal_name_full CrystEngComm
_journal_paper_doi 10.1039/D2CE00489E
_journal_year 2022
_chemical_formula_moiety 'C4 O4 Pt S4, 2(C25 H22 P)'
_chemical_formula_sum 'C54 H44 O4 P2 Pt S4'
_chemical_formula_weight 1142.16
_space_group_crystal_system monoclinic
_space_group_IT_number 14
_space_group_name_Hall '-P 2ybc'
_space_group_name_H-M_alt 'P 1 21/c 1'
_atom_sites_solution_hydrogens mixed
_audit_creation_date 2021-12-17
_audit_creation_method
;
Olex2 1.3
(compiled 2020.11.12 svn.r5f609507 for OlexSys, GUI svn.r6408)
;
_audit_update_record
;
2022-03-28 deposited with the CCDC.	2022-06-08 downloaded from the CCDC.
;
_cell_angle_alpha 90
_cell_angle_beta 96.1440(10)
_cell_angle_gamma 90
_cell_formula_units_Z 2
_cell_length_a 8.8748(3)
_cell_length_b 16.8070(5)
_cell_length_c 15.6789(5)
_cell_measurement_reflns_used 9723
_cell_measurement_temperature 120(2)
_cell_measurement_theta_max 27.60
_cell_measurement_theta_min 2.42
_cell_volume 2325.21(13)
_computing_cell_refinement 'SAINT V8.38A (?, 2016)'
_computing_data_reduction 'SAINT V8.38A (?, 2016)'
_computing_molecular_graphics 'Olex2 1.3 (Dolomanov et al., 2009)'
_computing_publication_material 'Olex2 1.3 (Dolomanov et al., 2009)'
_computing_structure_refinement 'SHELXL 2018/3 (Sheldrick, 2015)'
_computing_structure_solution 'SHELXT 2014/5 (Sheldrick, 2014)'
_diffrn_ambient_temperature 120.01
_diffrn_measured_fraction_theta_full 1.000
_diffrn_measured_fraction_theta_max 1.000
_diffrn_measurement_device_type 'Bruker APEX-II CCD'
_diffrn_measurement_method '\f and \w scans'
_diffrn_radiation_type MoK\a
_diffrn_radiation_wavelength 0.71073
_diffrn_reflns_av_R_equivalents 0.0593
_diffrn_reflns_av_unetI/netI 0.0363
_diffrn_reflns_Laue_measured_fraction_full 1.000
_diffrn_reflns_Laue_measured_fraction_max 1.000
_diffrn_reflns_limit_h_max 11
_diffrn_reflns_limit_h_min -11
_diffrn_reflns_limit_k_max 21
_diffrn_reflns_limit_k_min -21
_diffrn_reflns_limit_l_max 20
_diffrn_reflns_limit_l_min -20
_diffrn_reflns_number 35558
_diffrn_reflns_point_group_measured_fraction_full 1.000
_diffrn_reflns_point_group_measured_fraction_max 1.000
_diffrn_reflns_theta_full 25.242
_diffrn_reflns_theta_max 27.641
_diffrn_reflns_theta_min 2.308
_diffrn_source_current 1.4
_diffrn_source_power 0.07
_diffrn_source_voltage 50.0
_diffrn_standards_number 0
_exptl_absorpt_coefficient_mu 3.314
_exptl_absorpt_correction_T_max 0.7456
_exptl_absorpt_correction_T_min 0.6898
_exptl_absorpt_correction_type none
_exptl_absorpt_process_details
;
SADABS-2016/2 (Bruker,2016/2) was used for absorption correction.
wR2(int) was 0.0951 before and 0.0536 after correction.
The Ratio of minimum to maximum transmission is 0.9252.
The \l/2 correction factor is Not present.
;
_exptl_crystal_density_diffrn 1.631
_exptl_crystal_description plate
_exptl_crystal_F_000 1144
_exptl_crystal_size_max 0.054
_exptl_crystal_size_mid 0.049
_exptl_crystal_size_min 0.027
_refine_diff_density_max 0.414
_refine_diff_density_min -0.538
_refine_diff_density_rms 0.092
_refine_ls_extinction_method none
_refine_ls_goodness_of_fit_ref 1.037
_refine_ls_hydrogen_treatment mixed
_refine_ls_matrix_type full
_refine_ls_number_parameters 311
_refine_ls_number_reflns 5431
_refine_ls_number_restraints 0
_refine_ls_restrained_S_all 1.037
_refine_ls_R_factor_all 0.0394
_refine_ls_R_factor_gt 0.0261
_refine_ls_shift/su_max 0.000
_refine_ls_shift/su_mean 0.000
_refine_ls_structure_factor_coef Fsqd
_refine_ls_weighting_details 'w=1/[\s^2^(Fo^2^)+(0.0092P)^2^+2.4230P] where P=(Fo^2^+2Fc^2^)/3'
_refine_ls_weighting_scheme calc
_refine_ls_wR_factor_gt 0.0435
_refine_ls_wR_factor_ref 0.0466
_reflns_Friedel_coverage 0.000
_reflns_number_gt 4413
_reflns_number_total 5431
_reflns_threshold_expression 'I > 2\s(I)'
_cod_data_source_file d2ce00489e2.cif
_cod_data_source_block nad03a_0m_a
_cod_database_code 7245041
_shelx_shelxl_version_number 2018/3
_shelx_space_group_comment
;
The symmetry employed for this shelxl refinement is uniquely defined
by the following loop, which should always be used as a source of
symmetry information in preference to the above space-group names.
They are only intended as comments.
;
_olex2_refinement_description
;
1. Fixed Uiso
 At 1.2 times of:
  All C(H) groups
2.a Aromatic/amide H refined with riding coordinates:
 C5(H5), C6(H6), C7(H7), C8(H8), C9(H9), C11(H11), C12(H12), C13(H13),
 C14(H14), C15(H15), C17(H17), C18(H18), C19(H19), C20(H20), C22(H22), C23(H23),
  C24(H24), C26(H26)
;
_olex2_submission_special_instructions 'No special instructions were received'

loop_
_space_group_symop_operation_xyz
'x, y, z'
'-x, y+1/2, -z+1/2'
'-x, -y, -z'
'x, -y-1/2, z-1/2'

loop_
_atom_site_label
_atom_site_type_symbol
_atom_site_fract_x
_atom_site_fract_y
_atom_site_fract_z
_atom_site_U_iso_or_equiv
_atom_site_adp_type
_atom_site_occupancy
_atom_site_site_symmetry_order
_atom_site_calc_flag
_atom_site_refinement_flags_posn
_atom_site_refinement_flags_adp
_atom_site_refinement_flags_occupancy
_atom_site_disorder_assembly
_atom_site_disorder_group
Pt1 Pt 0.000000 0.500000 0.000000 0.01409(4) Uani 1 2 d S . P . .
S1 S 0.03846(8) 0.36622(4) -0.01706(5) 0.02279(16) Uani 1 1 d . . . . .
S2 S 0.25024(8) 0.51444(4) 0.05068(5) 0.02175(16) Uani 1 1 d . . . . .
O1 O 0.2730(2) 0.28078(12) 0.03899(15) 0.0340(5) Uani 1 1 d . . . . .
O2 O 0.4580(2) 0.40572(13) 0.07894(14) 0.0299(5) Uani 1 1 d . . . . .
C1 C 0.2198(3) 0.34775(17) 0.02953(19) 0.0215(6) Uani 1 1 d . . . . .
C2 C 0.3246(3) 0.41924(17) 0.05671(18) 0.0202(6) Uani 1 1 d . . . . .
P1 P 0.50615(8) 0.22848(4) 0.31685(4) 0.01335(14) Uani 1 1 d . . . . .
C3 C 0.5764(3) 0.22264(16) 0.42948(18) 0.0158(6) Uani 1 1 d . . . . .
H3A H 0.494(3) 0.2132(16) 0.4593(17) 0.012(7) Uiso 1 1 d . . . . .
H3B H 0.636(3) 0.1792(18) 0.4325(18) 0.018(8) Uiso 1 1 d . . . . .
C4 C 0.6536(3) 0.29927(15) 0.45961(17) 0.0167(6) Uani 1 1 d . . . . .
C5 C 0.5740(4) 0.35451(17) 0.50300(19) 0.0257(7) Uani 1 1 d . . . . .
H5 H 0.471326 0.344562 0.511589 0.031 Uiso 1 1 calc R U . . .
C6 C 0.6436(4) 0.42406(19) 0.5338(2) 0.0352(8) Uani 1 1 d . . . . .
H6 H 0.588749 0.461510 0.563765 0.042 Uiso 1 1 calc R U . . .
C7 C 0.7926(4) 0.43912(19) 0.5211(2) 0.0358(9) Uani 1 1 d . . . . .
H7 H 0.840625 0.486558 0.542835 0.043 Uiso 1 1 calc R U . . .
C8 C 0.8706(4) 0.38547(19) 0.4771(2) 0.0303(8) Uani 1 1 d . . . . .
H8 H 0.972534 0.396375 0.467613 0.036 Uiso 1 1 calc R U . . .
C9 C 0.8026(3) 0.31511(17) 0.44601(18) 0.0221(6) Uani 1 1 d . . . . .
H9 H 0.857906 0.278149 0.415673 0.027 Uiso 1 1 calc R U . . .
C10 C 0.3871(3) 0.31458(16) 0.29993(17) 0.0159(6) Uani 1 1 d . . . . .
C11 C 0.4485(3) 0.39040(16) 0.29288(18) 0.0180(6) Uani 1 1 d . . . . .
H11 H 0.555310 0.397178 0.297279 0.022 Uiso 1 1 calc R U . . .
C12 C 0.3542(3) 0.45572(16) 0.27950(18) 0.0205(6) Uani 1 1 d . . . . .
H12 H 0.396141 0.507247 0.274102 0.025 Uiso 1 1 calc R U . . .
C13 C 0.1985(4) 0.44597(18) 0.2740(2) 0.0268(7) Uani 1 1 d . . . . .
H13 H 0.133547 0.490608 0.263304 0.032 Uiso 1 1 calc R U . . .
C14 C 0.1375(4) 0.37123(19) 0.2840(2) 0.0337(8) Uani 1 1 d . . . . .
H14 H 0.030807 0.365144 0.282372 0.040 Uiso 1 1 calc R U . . .
C15 C 0.2306(3) 0.30523(17) 0.2965(2) 0.0262(7) Uani 1 1 d . . . . .
H15 H 0.188110 0.253943 0.302709 0.031 Uiso 1 1 calc R U . . .
C16 C 0.3952(3) 0.14280(15) 0.28248(17) 0.0143(5) Uani 1 1 d . . . . .
C17 C 0.3345(3) 0.14062(16) 0.19635(18) 0.0182(6) Uani 1 1 d . . . . .
H17 H 0.351640 0.183442 0.159037 0.022 Uiso 1 1 calc R U . . .
C18 C 0.2497(3) 0.07584(17) 0.1661(2) 0.0228(6) Uani 1 1 d . . . . .
H18 H 0.209367 0.073526 0.107533 0.027 Uiso 1 1 calc R U . . .
C19 C 0.2231(3) 0.01367(16) 0.22157(19) 0.0227(7) Uani 1 1 d . . . . .
H19 H 0.163399 -0.030563 0.200766 0.027 Uiso 1 1 calc R U . . .
C20 C 0.2829(3) 0.01611(15) 0.30654(19) 0.0219(6) Uani 1 1 d . . . . .
H20 H 0.264193 -0.026404 0.343904 0.026 Uiso 1 1 calc R U . . .
C21 C 0.3702(3) 0.08026(16) 0.33749(19) 0.0181(6) Uani 1 1 d . . . . .
H21 H 0.416(3) 0.0810(16) 0.3980(18) 0.012(7) Uiso 1 1 d . . . . .
C22 C 0.6713(3) 0.28535(16) 0.18722(17) 0.0171(6) Uani 1 1 d . . . . .
H22 H 0.590150 0.321258 0.172204 0.020 Uiso 1 1 calc R U . . .
C23 C 0.7975(3) 0.28534(17) 0.14180(17) 0.0198(6) Uani 1 1 d . . . . .
H23 H 0.803649 0.322119 0.096294 0.024 Uiso 1 1 calc R U . . .
C24 C 0.9139(3) 0.23193(17) 0.16271(18) 0.0206(6) Uani 1 1 d . . . . .
H24 H 1.000321 0.232456 0.131802 0.025 Uiso 1 1 calc R U . . .
C25 C 0.9054(3) 0.17778(17) 0.2283(2) 0.0214(6) Uani 1 1 d . . . . .
H25 H 0.981(3) 0.1413(17) 0.2415(18) 0.015(7) Uiso 1 1 d . . . . .
C26 C 0.7821(3) 0.17770(16) 0.27505(18) 0.0180(6) Uani 1 1 d . . . . .
H26 H 0.776946 0.140832 0.320575 0.022 Uiso 1 1 calc R U . . .
C27 C 0.6649(3) 0.23240(15) 0.25479(17) 0.0145(5) Uani 1 1 d . . . . .

loop_
_atom_site_aniso_label
_atom_site_aniso_U_11
_atom_site_aniso_U_22
_atom_site_aniso_U_33
_atom_site_aniso_U_23
_atom_site_aniso_U_13
_atom_site_aniso_U_12
Pt1 0.01322(7) 0.01246(7) 0.01650(7) 0.00143(7) 0.00117(5) 0.00048(7)
S1 0.0197(4) 0.0143(3) 0.0345(4) -0.0007(3) 0.0034(3) -0.0002(3)
S2 0.0170(3) 0.0173(4) 0.0298(4) -0.0030(3) -0.0025(3) 0.0009(3)
O1 0.0310(12) 0.0216(11) 0.0507(15) 0.0091(11) 0.0101(11) 0.0121(10)
O2 0.0224(11) 0.0372(13) 0.0288(12) -0.0009(10) -0.0028(9) 0.0093(10)
C1 0.0231(15) 0.0200(15) 0.0229(16) 0.0055(12) 0.0087(13) 0.0040(12)
C2 0.0211(15) 0.0251(15) 0.0143(14) -0.0001(12) 0.0020(12) 0.0056(12)
P1 0.0134(3) 0.0116(3) 0.0152(3) -0.0011(3) 0.0019(3) -0.0007(3)
C3 0.0187(14) 0.0148(14) 0.0146(14) -0.0003(11) 0.0042(12) -0.0007(12)
C4 0.0242(15) 0.0121(13) 0.0129(13) -0.0004(10) -0.0019(11) -0.0021(11)
C5 0.0341(17) 0.0216(15) 0.0207(15) -0.0014(12) 0.0004(13) 0.0023(13)
C6 0.062(2) 0.0206(16) 0.0213(17) -0.0077(13) -0.0028(16) 0.0055(16)
C7 0.062(3) 0.0204(16) 0.0222(17) 0.0005(13) -0.0085(17) -0.0132(16)
C8 0.0356(18) 0.0322(18) 0.0214(16) 0.0041(14) -0.0047(14) -0.0170(15)
C9 0.0271(16) 0.0216(15) 0.0163(15) 0.0012(12) -0.0037(12) -0.0019(13)
C10 0.0157(13) 0.0143(13) 0.0177(14) -0.0008(11) 0.0017(11) 0.0031(11)
C11 0.0186(14) 0.0175(14) 0.0184(14) 0.0007(11) 0.0040(12) -0.0016(11)
C12 0.0318(17) 0.0119(13) 0.0185(15) -0.0005(11) 0.0058(13) 0.0012(12)
C13 0.0285(17) 0.0196(15) 0.0316(18) -0.0066(13) -0.0004(14) 0.0109(13)
C14 0.0181(15) 0.0261(17) 0.056(2) -0.0137(16) -0.0012(15) 0.0044(13)
C15 0.0202(15) 0.0165(14) 0.042(2) -0.0076(13) 0.0045(14) -0.0003(12)
C16 0.0117(13) 0.0116(12) 0.0200(14) -0.0025(11) 0.0043(11) 0.0013(10)
C17 0.0175(14) 0.0151(13) 0.0222(15) -0.0027(11) 0.0034(12) 0.0015(11)
C18 0.0176(14) 0.0250(15) 0.0249(16) -0.0091(13) -0.0016(12) 0.0033(12)
C19 0.0158(13) 0.0170(16) 0.0357(16) -0.0112(12) 0.0046(12) -0.0038(11)
C20 0.0212(14) 0.0122(15) 0.0335(16) -0.0001(11) 0.0091(12) -0.0012(11)
C21 0.0195(14) 0.0158(14) 0.0194(15) 0.0003(11) 0.0042(12) 0.0007(11)
C22 0.0158(13) 0.0183(14) 0.0169(14) -0.0017(11) 0.0005(11) 0.0006(11)
C23 0.0247(15) 0.0219(15) 0.0130(14) -0.0009(11) 0.0026(12) -0.0042(12)
C24 0.0141(13) 0.0253(15) 0.0232(15) -0.0081(13) 0.0056(12) -0.0034(12)
C25 0.0183(15) 0.0192(15) 0.0270(16) -0.0048(13) 0.0028(13) 0.0026(13)
C26 0.0198(14) 0.0154(13) 0.0190(15) -0.0009(11) 0.0029(12) 0.0009(11)
C27 0.0133(13) 0.0129(12) 0.0173(14) -0.0036(11) 0.0017(11) -0.0027(11)

loop_
_atom_type_symbol
_atom_type_description
_atom_type_scat_dispersion_real
_atom_type_scat_dispersion_imag
_atom_type_scat_source
C C 0.0033 0.0016 'International Tables Vol C Tables 4.2.6.8 and 6.1.1.4'
H H 0.0000 0.0000 'International Tables Vol C Tables 4.2.6.8 and 6.1.1.4'
O O 0.0106 0.0060 'International Tables Vol C Tables 4.2.6.8 and 6.1.1.4'
P P 0.1023 0.0942 'International Tables Vol C Tables 4.2.6.8 and 6.1.1.4'
Pt Pt -1.7033 8.3905 'International Tables Vol C Tables 4.2.6.8 and 6.1.1.4'
S S 0.1246 0.1234 'International Tables Vol C Tables 4.2.6.8 and 6.1.1.4'

loop_
_geom_angle_atom_site_label_1
_geom_angle_atom_site_label_2
_geom_angle_atom_site_label_3
_geom_angle
_geom_angle_site_symmetry_1
_geom_angle_site_symmetry_3
_geom_angle_publ_flag
S1 Pt1 S1 180.0 . 3_565 ?
S2 Pt1 S1 90.38(2) . 3_565 ?
S2 Pt1 S1 89.62(2) . . ?
S2 Pt1 S1 89.63(2) 3_565 3_565 ?
S2 Pt1 S1 90.37(2) 3_565 . ?
S2 Pt1 S2 180.0 3_565 . ?
C1 S1 Pt1 105.73(10) . . ?
C2 S2 Pt1 105.72(10) . . ?
O1 C1 S1 123.3(2) . . ?
O1 C1 C2 117.8(3) . . ?
C2 C1 S1 118.8(2) . . ?
O2 C2 S2 122.8(2) . . ?
O2 C2 C1 118.0(3) . . ?
C1 C2 S2 119.2(2) . . ?
C10 P1 C3 108.88(13) . . ?
C10 P1 C27 111.95(13) . . ?
C16 P1 C3 111.71(13) . . ?
C16 P1 C10 107.89(12) . . ?
C16 P1 C27 107.68(12) . . ?
C27 P1 C3 108.76(13) . . ?
P1 C3 H3A 107.2(17) . . ?
P1 C3 H3B 103.5(19) . . ?
H3A C3 H3B 109(2) . . ?
C4 C3 P1 110.86(19) . . ?
C4 C3 H3A 110.2(17) . . ?
C4 C3 H3B 115.6(19) . . ?
C5 C4 C3 119.1(3) . . ?
C9 C4 C3 121.5(3) . . ?
C9 C4 C5 119.4(3) . . ?
C4 C5 H5 119.9 . . ?
C6 C5 C4 120.3(3) . . ?
C6 C5 H5 119.9 . . ?
C5 C6 H6 119.9 . . ?
C7 C6 C5 120.2(3) . . ?
C7 C6 H6 119.9 . . ?
C6 C7 H7 120.1 . . ?
C8 C7 C6 119.7(3) . . ?
C8 C7 H7 120.1 . . ?
C7 C8 H8 119.6 . . ?
C7 C8 C9 120.8(3) . . ?
C9 C8 H8 119.6 . . ?
C4 C9 C8 119.6(3) . . ?
C4 C9 H9 120.2 . . ?
C8 C9 H9 120.2 . . ?
C11 C10 P1 121.3(2) . . ?
C15 C10 P1 118.9(2) . . ?
C15 C10 C11 119.8(2) . . ?
C10 C11 H11 119.9 . . ?
C12 C11 C10 120.1(3) . . ?
C12 C11 H11 119.9 . . ?
C11 C12 H12 120.0 . . ?
C11 C12 C13 119.9(3) . . ?
C13 C12 H12 120.0 . . ?
C12 C13 H13 120.0 . . ?
C14 C13 C12 120.0(3) . . ?
C14 C13 H13 120.0 . . ?
C13 C14 H14 119.7 . . ?
C13 C14 C15 120.6(3) . . ?
C15 C14 H14 119.7 . . ?
C10 C15 H15 120.2 . . ?
C14 C15 C10 119.5(3) . . ?
C14 C15 H15 120.2 . . ?
C17 C16 P1 116.9(2) . . ?
C21 C16 P1 122.6(2) . . ?
C21 C16 C17 120.5(2) . . ?
C16 C17 H17 120.3 . . ?
C18 C17 C16 119.5(3) . . ?
C18 C17 H17 120.3 . . ?
C17 C18 H18 120.0 . . ?
C17 C18 C19 120.0(3) . . ?
C19 C18 H18 120.0 . . ?
C18 C19 H19 119.8 . . ?
C20 C19 C18 120.4(3) . . ?
C20 C19 H19 119.8 . . ?
C19 C20 H20 119.9 . . ?
C19 C20 C21 120.3(3) . . ?
C21 C20 H20 119.9 . . ?
C16 C21 H21 120.4(16) . . ?
C20 C21 C16 119.4(3) . . ?
C20 C21 H21 120.2(16) . . ?
C23 C22 H22 120.3 . . ?
C27 C22 H22 120.3 . . ?
C27 C22 C23 119.4(3) . . ?
C22 C23 H23 119.9 . . ?
C24 C23 C22 120.1(3) . . ?
C24 C23 H23 119.9 . . ?
C23 C24 H24 119.8 . . ?
C23 C24 C25 120.4(3) . . ?
C25 C24 H24 119.8 . . ?
C24 C25 H25 120.7(18) . . ?
C26 C25 C24 120.4(3) . . ?
C26 C25 H25 118.9(18) . . ?
C25 C26 H26 120.3 . . ?
C25 C26 C27 119.4(3) . . ?
C27 C26 H26 120.3 . . ?
C22 C27 P1 122.3(2) . . ?
C22 C27 C26 120.3(2) . . ?
C26 C27 P1 117.4(2) . . ?

loop_
_geom_bond_atom_site_label_1
_geom_bond_atom_site_label_2
_geom_bond_distance
_geom_bond_site_symmetry_2
_geom_bond_publ_flag
Pt1 S1 2.2942(7) 3_565 ?
Pt1 S1 2.2942(7) . ?
Pt1 S2 2.2901(7) 3_565 ?
Pt1 S2 2.2902(7) . ?
S1 C1 1.723(3) . ?
S2 C2 1.729(3) . ?
O1 C1 1.224(3) . ?
O2 C2 1.220(3) . ?
C1 C2 1.551(4) . ?
P1 C3 1.811(3) . ?
P1 C10 1.795(3) . ?
P1 C16 1.794(3) . ?
P1 C27 1.797(3) . ?
C3 H3A 0.92(3) . ?
C3 H3B 0.90(3) . ?
C3 C4 1.511(4) . ?
C4 C5 1.388(4) . ?
C4 C9 1.388(4) . ?
C5 H5 0.9500 . ?
C5 C6 1.385(4) . ?
C6 H6 0.9500 . ?
C6 C7 1.381(5) . ?
C7 H7 0.9500 . ?
C7 C8 1.368(5) . ?
C8 H8 0.9500 . ?
C8 C9 1.392(4) . ?
C9 H9 0.9500 . ?
C10 C11 1.395(4) . ?
C10 C15 1.393(4) . ?
C11 H11 0.9500 . ?
C11 C12 1.383(4) . ?
C12 H12 0.9500 . ?
C12 C13 1.385(4) . ?
C13 H13 0.9500 . ?
C13 C14 1.383(4) . ?
C14 H14 0.9500 . ?
C14 C15 1.385(4) . ?
C15 H15 0.9500 . ?
C16 C17 1.400(4) . ?
C16 C21 1.392(4) . ?
C17 H17 0.9500 . ?
C17 C18 1.379(4) . ?
C18 H18 0.9500 . ?
C18 C19 1.396(4) . ?
C19 H19 0.9500 . ?
C19 C20 1.381(4) . ?
C20 H20 0.9500 . ?
C20 C21 1.385(4) . ?
C21 H21 0.99(3) . ?
C22 H22 0.9500 . ?
C22 C23 1.390(4) . ?
C22 C27 1.389(4) . ?
C23 H23 0.9500 . ?
C23 C24 1.381(4) . ?
C24 H24 0.9500 . ?
C24 C25 1.381(4) . ?
C25 H25 0.92(3) . ?
C25 C26 1.381(4) . ?
C26 H26 0.9500 . ?
C26 C27 1.399(4) . ?

loop_
_geom_torsion_atom_site_label_1
_geom_torsion_atom_site_label_2
_geom_torsion_atom_site_label_3
_geom_torsion_atom_site_label_4
_geom_torsion
_geom_torsion_site_symmetry_1
_geom_torsion_site_symmetry_2
_geom_torsion_site_symmetry_3
_geom_torsion_site_symmetry_4
_geom_torsion_publ_flag
Pt1 S1 C1 O1 173.1(2) . . . . ?
Pt1 S1 C1 C2 -10.2(2) . . . . ?
Pt1 S2 C2 O2 177.6(2) . . . . ?
Pt1 S2 C2 C1 0.0(2) . . . . ?
S1 C1 C2 S2 7.2(3) . . . . ?
S1 C1 C2 O2 -170.5(2) . . . . ?
O1 C1 C2 S2 -176.0(2) . . . . ?
O1 C1 C2 O2 6.4(4) . . . . ?
P1 C3 C4 C5 99.0(3) . . . . ?
P1 C3 C4 C9 -81.9(3) . . . . ?
P1 C10 C11 C12 179.7(2) . . . . ?
P1 C10 C15 C14 179.6(3) . . . . ?
P1 C16 C17 C18 179.3(2) . . . . ?
P1 C16 C21 C20 179.8(2) . . . . ?
C3 P1 C10 C11 80.2(3) . . . . ?
C3 P1 C10 C15 -97.8(2) . . . . ?
C3 P1 C16 C17 179.9(2) . . . . ?
C3 P1 C16 C21 -0.6(3) . . . . ?
C3 P1 C27 C22 -135.2(2) . . . . ?
C3 P1 C27 C26 46.9(2) . . . . ?
C3 C4 C5 C6 177.9(3) . . . . ?
C3 C4 C9 C8 -178.1(3) . . . . ?
C4 C5 C6 C7 0.4(5) . . . . ?
C5 C4 C9 C8 0.9(4) . . . . ?
C5 C6 C7 C8 0.7(5) . . . . ?
C6 C7 C8 C9 -1.0(5) . . . . ?
C7 C8 C9 C4 0.2(4) . . . . ?
C9 C4 C5 C6 -1.2(4) . . . . ?
C10 P1 C3 C4 -54.3(2) . . . . ?
C10 P1 C16 C17 60.3(2) . . . . ?
C10 P1 C16 C21 -120.3(2) . . . . ?
C10 P1 C27 C22 -14.9(3) . . . . ?
C10 P1 C27 C26 167.2(2) . . . . ?
C10 C11 C12 C13 0.7(4) . . . . ?
C11 C10 C15 C14 1.6(5) . . . . ?
C11 C12 C13 C14 1.7(5) . . . . ?
C12 C13 C14 C15 -2.4(5) . . . . ?
C13 C14 C15 C10 0.7(5) . . . . ?
C15 C10 C11 C12 -2.3(4) . . . . ?
C16 P1 C3 C4 -173.33(19) . . . . ?
C16 P1 C10 C11 -158.4(2) . . . . ?
C16 P1 C10 C15 23.6(3) . . . . ?
C16 P1 C27 C22 103.5(2) . . . . ?
C16 P1 C27 C26 -74.4(2) . . . . ?
C16 C17 C18 C19 1.0(4) . . . . ?
C17 C16 C21 C20 -0.8(4) . . . . ?
C17 C18 C19 C20 -0.9(4) . . . . ?
C18 C19 C20 C21 -0.1(4) . . . . ?
C19 C20 C21 C16 0.9(4) . . . . ?
C21 C16 C17 C18 -0.1(4) . . . . ?
C22 C23 C24 C25 0.5(4) . . . . ?
C23 C22 C27 P1 180.0(2) . . . . ?
C23 C22 C27 C26 -2.2(4) . . . . ?
C23 C24 C25 C26 -1.6(4) . . . . ?
C24 C25 C26 C27 0.7(4) . . . . ?
C25 C26 C27 P1 179.1(2) . . . . ?
C25 C26 C27 C22 1.2(4) . . . . ?
C27 P1 C3 C4 68.0(2) . . . . ?
C27 P1 C10 C11 -40.1(3) . . . . ?
C27 P1 C10 C15 141.9(2) . . . . ?
C27 P1 C16 C17 -60.7(2) . . . . ?
C27 P1 C16 C21 118.7(2) . . . . ?
C27 C22 C23 C24 1.3(4) . . . . ?
